data_7114896
loop_
_publ_author_name
'Jouaiti, Abdelaziz'
'Jullien, Val\'erie'
'Hosseini, Mir Wais'
'Planeix, Jean-Marc'
'De Cian, Andr\'e'

_publ_section_title
;
 Controlling the formation of discrete complexes or a 1-D directional
 coordination network by the binding ability of anions
;
_journal_issue 12
_journal_name_full 'Chemical Communications'
_journal_page_first 1114
_journal_paper_doi 10.1039/b102042k
_journal_year 2001
_chemical_formula_moiety 'C23 H16 Cl4 Co N4'
_chemical_formula_sum 'C23 H16 Cl4 Co N4'
_chemical_formula_weight 549.16
_chemical_name_systematic ' ?'
_space_group_IT_number 13
_symmetry_cell_setting monoclinic
_symmetry_space_group_name_Hall '-P 2yac'
_symmetry_space_group_name_H-M 'P 1 2/n 1'
_audit_creation_date 26-10-00
_cell_angle_alpha 90
_cell_angle_beta 112.095(5)
_cell_angle_gamma 90
_cell_formula_units_Z 2
_cell_length_a 8.7151(7)
_cell_length_b 13.792(1)
_cell_length_c 10.2996(5)
_cell_measurement_reflns_used 4719
_cell_measurement_temperature 173
_cell_measurement_theta_max 27.5
_cell_measurement_theta_min 1.4
_cell_volume 1147.08(14)
_computing_publication_material CIFGEN_IN_OpenMoleN_(_1997)
_computing_structure_refinement LSFM_OpenMoleN_(_1997)
_computing_structure_solution Direct_methods_(SIR,_Burla_et_al.,_1989)
_diffrn_ambient_temperature 173
_diffrn_measurement_details
;
4719 reflections were collected using program Collect
("Collect" Data collection software, Nonius B.V., 1998)
The conditions were as follow : crystal to detector distance =  36. mm.
Scan angle =  2.0 deg 1 scans of   40 sec per frame.
Data collection was divided into  2 set(s)
with the following starting angles and number of frames :

Set 1 Theta =    6.30 Omega =    0.00 Kappa =    0.00  101 frames
Set 2 Theta =   -6.30 Kappa =  119.00 Phi   =    0.00   12 frames
Friedel pairs were averaged. Internal R = 0.05
;
_diffrn_measurement_device_type KappaCCD
_diffrn_measurement_method '\p scans'
_diffrn_radiation_monochromator graphite
_diffrn_radiation_type Mo-K\a
_diffrn_radiation_wavelength 0.71073
_diffrn_reflns_av_R_equivalents 0.050
_diffrn_reflns_av_sigmaI/netI 0.333
_diffrn_reflns_limit_h_max 11
_diffrn_reflns_limit_h_min -11
_diffrn_reflns_limit_k_max 17
_diffrn_reflns_limit_k_min -17
_diffrn_reflns_limit_l_max 13
_diffrn_reflns_limit_l_min -13
_diffrn_reflns_number 4719
_diffrn_reflns_theta_max 27.48
_diffrn_reflns_theta_min 2.5
_diffrn_source xray_tube
_diffrn_standards_decay_% 0
_exptl_absorpt_coefficient_mu 1.234
_exptl_absorpt_correction_type none
_exptl_crystal_colour violet
_exptl_crystal_density_diffrn 1.59
_exptl_crystal_density_method none
_exptl_crystal_description prism
_exptl_crystal_F_000 554
_exptl_crystal_size_max 0.20
_exptl_crystal_size_mid 0.12
_exptl_crystal_size_min 0.04
_refine_diff_density_max 1.230
_refine_diff_density_min -0.969
_refine_ls_extinction_method none
_refine_ls_goodness_of_fit_all 3.478
_refine_ls_goodness_of_fit_ref 1.013
_refine_ls_hydrogen_treatment noref
_refine_ls_matrix_type full
_refine_ls_number_constraints 0
_refine_ls_number_parameters 149
_refine_ls_number_reflns 1295
_refine_ls_number_restraints 32
_refine_ls_R_factor_all 0.127
_refine_ls_R_factor_gt 0.063
_refine_ls_shift/esd_mean 0.000
_refine_ls_shift/su_max 0.004
_refine_ls_structure_factor_coef F
_refine_ls_weighting_scheme sigma
_refine_ls_wR_factor_all 0.231
_refine_ls_wR_factor_ref 0.074
_reflns_number_gt 1295
_reflns_number_total 2718
_reflns_threshold_expression >3.0\s(I)
_cod_data_source_file b102042k.txt
_cod_data_source_block st734
_cod_original_cell_volume 1147.1(1)
_cod_database_code 7114896

loop_
_symmetry_equiv_pos_as_xyz
x,y,z
1/2-x,+y,1/2-z
-x,-y,-z
1/2+x,-y,1/2+z

loop_
_atom_site_aniso_label
_atom_site_aniso_U_11
_atom_site_aniso_U_22
_atom_site_aniso_U_33
_atom_site_aniso_U_12
_atom_site_aniso_U_13
_atom_site_aniso_U_23
_atom_site_aniso_type_symbol
CO 0.0303(6) 0.0125(5) 0.0366(6) 0.0000 0.0126(5) 0.0000 Co
CL 0.0351(8) 0.0264(8) 0.0380(8) -0.0034(9) 0.0151(6) -0.0047(8) Cl
N1 0.032(3) 0.020(3) 0.029(3) -0.003(2) 0.013(2) -0.003(2) N
C1 0.037(3) 0.023(4) 0.032(3) -0.002(3) 0.013(3) -0.002(3) C
C2 0.031(3) 0.034(4) 0.031(3) -0.007(4) 0.010(2) -0.004(4) C
C3 0.023(3) 0.040(4) 0.034(3) -0.001(3) 0.013(2) 0.001(3) C
C4 0.038(3) 0.021(3) 0.037(3) 0.003(3) 0.018(2) 0.004(3) C
C5 0.029(3) 0.022(3) 0.026(3) -0.001(3) 0.012(2) 0.002(3) C
C6 0.030(3) 0.017(3) 0.028(3) 0.004(3) 0.015(2) 0.001(3) C
N2 0.024(3) 0.016(4) 0.028(3) 0.0000 0.012(3) 0.0000 N
C7 0.033(3) 0.019(3) 0.030(3) 0.006(3) 0.010(3) 0.000(3) C
C8 0.038(5) 0.017(4) 0.027(4) 0.0000 0.015(3) 0.0000 C
C9 0.044(5) 0.018(5) 0.037(5) 0.0000 0.017(4) 0.0000 C
C10 0.077(7) 0.018(5) 0.049(6) 0.0000 0.032(5) 0.0000 C
C11 0.077(7) 0.008(4) 0.045(5) 0.0000 0.030(5) 0.0000 C
N3 0.052(5) 0.016(4) 0.030(4) 0.0000 0.016(3) 0.0000 N
C12 0.29(1) 0.019(4) 0.068(5) -0.006(7) 0.087(6) -0.003(4) C
C13 0.36(2) 0.023(5) 0.080(5) -0.014(8) 0.128(6) -0.010(4) C
C14 0.18(2) 0.09(1) 0.12(2) 0.0000 0.03(2) 0.0000 C
CL1 0.300(7) 0.57(2) 0.38(1) -0.192(9) 0.193(6) -0.16(1) Cl

loop_
_atom_site_label
_atom_site_fract_x
_atom_site_fract_y
_atom_site_fract_z
_atom_site_U_iso_or_equiv
_atom_site_occupancy
_atom_site_thermal_displace_type
_atom_site_calc_flag
_atom_site_calc_attached_atom
_atom_site_type_symbol
CO 0.7500 0.2122(1) 0.2500 0.0240(6) 0.500 Uani ? ? Co
CL 0.7659(2) 0.2114(1) 0.0163(2) 0.0328(8) 1.000 Uani ? ? Cl
N1 1.0105(7) 0.1762(4) 0.3386(6) 0.026(3) 1.000 Uani ? ? N
C1 1.1378(9) 0.2376(5) 0.3791(7) 0.030(4) 1.000 Uani ? ? C
C2 1.3014(8) 0.2077(6) 0.4315(7) 0.032(3) 1.000 Uani ? ? C
C3 1.3326(8) 0.1100(6) 0.4425(7) 0.032(4) 1.000 Uani ? ? C
C4 1.2046(9) 0.0448(5) 0.4025(7) 0.031(3) 1.000 Uani ? ? C
C5 1.0430(8) 0.0794(5) 0.3496(7) 0.025(3) 1.000 Uani ? ? C
C6 0.8953(8) 0.0158(5) 0.2988(7) 0.024(3) 1.000 Uani ? ? C
N2 0.7500 0.0637(5) 0.2500 0.022(4) 0.500 Uani ? ? N
C7 0.9005(8) -0.0847(5) 0.3016(7) 0.027(3) 1.000 Uani ? ? C
C8 0.7500 -0.1360(7) 0.2500 0.026(4) 0.500 Uani ? ? C
C9 0.7500 -0.2396(7) 0.2500 0.031(5) 0.500 Uani ? ? C
C10 0.7500 0.6762(8) 0.2500 0.041(6) 0.500 Uani ? ? C
C11 0.7500 0.5688(7) 0.2500 0.030(5) 0.500 Uani ? ? C
N3 0.7500 0.3667(6) 0.2500 0.029(4) 0.500 Uani ? ? N
C12 0.796(2) 0.4175(7) 0.363(1) 0.072(7) 1.000 Uani ? ? C
C13 0.795(2) 0.5177(7) 0.365(1) 0.088(7) 1.000 Uani ? ? C
C14 0.2500 0.627(2) 0.2500 0.13(2) 0.500 Uani ? ? C
CL1 0.107(1) 0.535(1) 0.156(1) 0.40(1) 1.000 Uani ? ? Cl
H1 1.1152 0.3051 0.3717 0.0397 1.000 Uiso calc C1 H
H2 1.3893 0.2535 0.4589 0.0421 1.000 Uiso calc C2 H
H3 1.4436 0.0873 0.4780 0.0412 1.000 Uiso calc C3 H
H4 1.2260 -0.0229 0.4108 0.0402 1.000 Uiso calc C4 H
H5 1.0033 -0.1182 0.3374 0.0365 1.000 Uiso calc C7 H
H6 0.7500 0.6376 0.2500 0.0537 0.500 Uiso calc C11 H
H7 0.8334 0.3841 0.4498 0.1540 1.000 Uiso calc C12 H
H8 0.8265 0.5502 0.4528 0.1849 1.000 Uiso calc C13 H

loop_
_atom_type_symbol
_atom_type_scat_dispersion_real
_atom_type_scat_dispersion_imag
_atom_type_scat_source
C 0.002 0.002 International_Tables_Vol_IV_Table_2.3.1
H 0.000 0.000 International_Tables_Vol_IV_Table_2.3.1
Cl 0.132 0.159 International_Tables_Vol_IV_Table_2..3.1
Co 0.299 0.973 International_Tables_Vol_IV_Table_2.3.1
N 0.004 0.003 International_Tables_Vol_IV_Table_2.3.1

loop_
_geom_angle_atom_site_label_1
_geom_angle_atom_site_label_2
_geom_angle_atom_site_label_3
_geom_angle
_geom_angle_site_symmetry_2
_geom_angle_site_symmetry_3
CL CO CL 179.4(1) . 2_655
CL CO N1 88.6(2) . .
CL CO N1 91.3(2) . 2_655
CL CO N2 89.72(7) . .
CL CO N3 90.28(7) . .
CL CO N1 88.6(2) 2_655 .
CL CO N1 91.3(2) 2_655 2_655
CL CO N2 89.72(7) 2_655 .
CL CO N3 90.28(7) 2_655 .
N1 CO N1 153.4(3) . 2_655
N1 CO N2 76.7(2) . .
N1 CO N3 103.3(2) . .
N1 CO N2 76.7(2) 2_655 .
N1 CO N3 103.3(2) 2_655 .
N2 CO N3 180.00 . .
C1 N1 C5 118.3(6) . .
N1 C1 C2 123.2(7) . .
C1 C2 C3 117.9(7) . .
C2 C3 C4 120.4(7) . .
C3 C4 C5 118.9(7) . .
N1 C5 C4 121.2(7) . .
N1 C5 C6 115.2(6) . .
C4 C5 C6 123.6(6) . .
C5 C6 N2 114.3(6) . .
C5 C6 C7 124.6(7) . .
N2 C6 C7 121.1(7) . .
C6 N2 C6 121.3(8) . 2_655
C6 C7 C8 118.4(7) . .
C7 C8 C7 119(1) . 2_655
C7 C8 C9 120.2(5) . .
C7 C8 C9 120.2(5) 2_655 .
C8 C9 C10 180.00 . ._545
C9 C10 C11 180.00 ._565 .
C12 N3 C12 113(1) . 2_655
C11 C13 C12 121(1) . .

loop_
_geom_bond_atom_site_label_1
_geom_bond_atom_site_label_2
_geom_bond_distance
_geom_bond_site_symmetry_2
CO CL 2.462(2) .
CO CL 2.462(2) 2_655
CO N1 2.162(6) .
CO N1 2.162(6) 2_655
CO N2 2.049(8) .
CO N2 2.049(8) 2_655
CO N3 2.131(9) .
CO N3 2.131(9) 2_655
N1 C1 1.332(9) .
N1 C5 1.360(9) .
C1 N1 1.332(9) .
C1 C2 1.38(1) .
C2 C1 1.38(1) .
C2 C3 1.37(1) .
C3 C2 1.37(1) .
C3 C4 1.37(1) .
C4 C3 1.37(1) .
C4 C5 1.39(1) .
C5 N1 1.360(9) .
C5 C4 1.39(1) .
C5 C6 1.48(1) .
C6 C5 1.48(1) .
C6 N2 1.347(8) .
C6 N2 1.347(8) 2_655
C6 C7 1.39(1) .
N2 C6 1.347(8) .
N2 C6 1.347(8) 2_655
C7 C6 1.39(1) .
C7 C8 1.406(9) .
C7 C8 1.406(9) 2_655
C8 C7 1.406(9) .
C8 C7 1.406(9) 2_655
C8 C9 1.43(2) .
C8 C9 1.43(2) 2_655
C9 C8 1.43(2) .
C9 C8 1.43(2) 2_655
C9 C10 1.16(1) ._545
C9 C10 1.16(1) 2_645
C10 C9 1.16(1) ._565
C10 C9 1.16(1) 2_665
C10 C11 1.48(2) .
C10 C11 1.48(2) 2_655
C11 C10 1.48(2) .
C11 C10 1.48(2) 2_655
N3 C12 1.28(1) .
N3 C12 1.28(1) 2_655
C12 N3 1.28(1) .
C12 N3 1.28(1) 2_655
C13 C11 1.31(1) .
C13 C11 1.31(1) 2_655
C13 C12 1.38(1) .
